data_9015136
loop_
_publ_author_name
'Ketelaar, J.'
't'Hart W'
'Polder, D.'

_publ_section_title
;
 The Crystal Structure of Tl Se, Thallous Thallic or Thallosic Selenide
 _cod_database_code 1010454
;
_journal_name_full 'Zeitschrift fur Kristallographie'
_journal_page_first 396
_journal_page_last 405
_journal_volume 101
_journal_year 1939
_chemical_formula_sum 'Se Tl'
_space_group_IT_number 140
_symmetry_space_group_name_Hall '-I 4 2c'
_symmetry_space_group_name_H-M 'I 4/m c m'
_cell_angle_alpha 90
_cell_angle_beta 90
_cell_angle_gamma 90
_cell_length_a 8.02
_cell_length_b 8.02
_cell_length_c 7.00
_cell_formula_units_Z 8
_cell_volume 450.243
_database_code_amcsd 0017374
_exptl_crystal_density_diffrn 8.360
_cod_duplicate_entry 1010454
_cod_original_formula_sum 'Tl Se'
_cod_database_code 9015136
_amcsd_formula_title 'Se2 Tl2'

loop_
_space_group_symop_operation_xyz
x,y,z
1/2+x,1/2+y,1/2+z
-y,-x,1/2+z
1/2-y,1/2-x,+z
y,x,1/2-z
1/2+y,1/2+x,-z
y,-x,-z
1/2+y,1/2-x,1/2-z
-y,x,z
1/2-y,1/2+x,1/2+z
x,-y,1/2+z
1/2+x,1/2-y,+z
-x,y,1/2-z
1/2-x,1/2+y,-z
x,y,-z
1/2+x,1/2+y,1/2-z
-x,-y,z
1/2-x,1/2-y,1/2+z
y,x,1/2+z
1/2+y,1/2+x,+z
-y,-x,1/2-z
1/2-y,1/2-x,-z
-y,x,-z
1/2-y,1/2+x,1/2-z
y,-x,z
1/2+y,1/2-x,1/2+z
-x,y,1/2+z
1/2-x,1/2+y,+z
x,-y,1/2-z
1/2+x,1/2-y,-z
-x,-y,-z
1/2-x,1/2-y,1/2-z

loop_
_atom_site_label
_atom_site_fract_x
_atom_site_fract_y
_atom_site_fract_z
Tl1 0.00000 0.00000 0.25000
Tl2 0.00000 0.50000 0.25000
Se1 0.17900 0.67900 0.00000

loop_
_cod_related_entry_id
_cod_related_entry_database
_cod_related_entry_code
1 AMCSD 0017374
